data_7200395
loop_
_publ_author_name
'Guha, Samit'
'Drew, Michael G. B.'
'Banerjee, Arindam'

_publ_section_title
;
 Solvent-induced dynamic single-crystal-to-single-crystal
 transformation of a synthetic peptide-based cyclic compound
;
_journal_issue 5
_journal_name_full CrystEngComm
_journal_page_first 756
_journal_paper_doi 10.1039/b814454k
_journal_volume 11
_journal_year 2009
_chemical_formula_sum 'C25 H39 Cl3 N4 O8 S2'
_chemical_formula_weight 694.07
_chemical_name_systematic
;
?
;
_space_group_IT_number 19
_symmetry_cell_setting orthorhombic
_symmetry_space_group_name_Hall 'P 2ac 2ab'
_symmetry_space_group_name_H-M 'P 21 21 21'
_atom_sites_solution_hydrogens geom
_atom_sites_solution_primary direct
_atom_sites_solution_secondary difmap
_audit_creation_method SHELXL-97
_cell_angle_alpha 90.00
_cell_angle_beta 90.00
_cell_angle_gamma 90.00
_cell_formula_units_Z 8
_cell_length_a 15.5178(11)
_cell_length_b 19.7909(12)
_cell_length_c 22.0219(16)
_cell_measurement_reflns_used 46027
_cell_measurement_temperature 150(2)
_cell_measurement_theta_max 30.16
_cell_measurement_theta_min 2.49
_cell_volume 6763.2(8)
_computing_cell_refinement 'Crysalis, Oxford Diffraction'
_computing_data_collection 'Crysalis, Oxford Diffraction'
_computing_data_reduction 'Crysalis, Oxford Diffraction'
_computing_molecular_graphics PLATON(Spek,2004)
_computing_structure_refinement 'SHELXL-97 (Sheldrick, 1997)'
_computing_structure_solution 'SHELXS-97 (Sheldrick, 1997)'
_diffrn_ambient_temperature 150(2)
_diffrn_measured_fraction_theta_full 0.996
_diffrn_measured_fraction_theta_max 0.996
_diffrn_measurement_device 'Oxford Diffaction X-Calibur System'
_diffrn_measurement_method '321 frames, counting time 10 s.'
_diffrn_radiation_monochromator graphite
_diffrn_radiation_source 'fine-focus sealed tube'
_diffrn_radiation_type MoK\a
_diffrn_radiation_wavelength 0.71073
_diffrn_reflns_av_R_equivalents 0.1485
_diffrn_reflns_av_sigmaI/netI 0.5131
_diffrn_reflns_limit_h_max 21
_diffrn_reflns_limit_h_min -17
_diffrn_reflns_limit_k_max 27
_diffrn_reflns_limit_k_min -27
_diffrn_reflns_limit_l_max 27
_diffrn_reflns_limit_l_min -31
_diffrn_reflns_number 46027
_diffrn_reflns_theta_full 30.16
_diffrn_reflns_theta_max 30.16
_diffrn_reflns_theta_min 2.49
_diffrn_standards_decay_% n/a
_diffrn_standards_interval_count n/a
_diffrn_standards_interval_time n/a
_diffrn_standards_number n/a
_exptl_absorpt_coefficient_mu 0.443
_exptl_absorpt_correction_type none
_exptl_crystal_colour white
_exptl_crystal_density_diffrn 1.363
_exptl_crystal_density_method 'not measured'
_exptl_crystal_description needle
_exptl_crystal_F_000 2912
_exptl_crystal_size_max 0.30
_exptl_crystal_size_mid 0.05
_exptl_crystal_size_min 0.05
_refine_diff_density_max 0.349
_refine_diff_density_min -0.449
_refine_diff_density_rms 0.069
_refine_ls_abs_structure_details 'Flack H D (1983), Acta Cryst. A39, 876-881'
_refine_ls_abs_structure_Flack -0.01(7)
_refine_ls_extinction_method none
_refine_ls_goodness_of_fit_ref 0.711
_refine_ls_hydrogen_treatment constr
_refine_ls_matrix_type full
_refine_ls_number_parameters 764
_refine_ls_number_reflns 19727
_refine_ls_number_restraints 6
_refine_ls_restrained_S_all 0.714
_refine_ls_R_factor_all 0.2929
_refine_ls_R_factor_gt 0.0789
_refine_ls_shift/su_max 0.004
_refine_ls_shift/su_mean 0.000
_refine_ls_structure_factor_coef Fsqd
_refine_ls_weighting_details
;
_refine_ls_weighting_details
w=1/[\s^2^(Fo^2^)+(0.0715P)^2^+0.0000P] where P=(Fo^2^+2Fc^2^)/3
;
_refine_ls_weighting_scheme calc
_refine_ls_wR_factor_gt 0.1459
_refine_ls_wR_factor_ref 0.1814
_reflns_number_gt 4577
_reflns_number_total 19727
_reflns_threshold_expression >2sigma(I)
_cod_data_source_file b814454k.txt
_cod_data_source_block 1,CHCL3
_cod_original_sg_symbol_H-M P212121
_cod_database_code 7200395

loop_
_symmetry_equiv_pos_as_xyz
'x, y, z'
'-x+1/2, -y, z+1/2'
'-x, y+1/2, -z+1/2'
'x+1/2, -y+1/2, -z'

loop_
_atom_site_label
_atom_site_type_symbol
_atom_site_fract_x
_atom_site_fract_y
_atom_site_fract_z
_atom_site_U_iso_or_equiv
_atom_site_adp_type
_atom_site_occupancy
_atom_site_symmetry_multiplicity
_atom_site_calc_flag
_atom_site_refinement_flags
_atom_site_disorder_assembly
_atom_site_disorder_group
S1A S 0.63457(13) 0.13514(10) 0.25787(8) 0.0634(6) Uani 1 1 d . . .
C2A C 0.6487(4) 0.0458(3) 0.2451(3) 0.0498(19) Uani 1 1 d . . .
H2A H 0.6446 0.0376 0.2018 0.060 Uiso 1 1 calc R . .
H2B H 0.7068 0.0339 0.2574 0.060 Uiso 1 1 calc R . .
C3A C 0.5871(4) -0.0019(3) 0.2767(3) 0.0410(19) Uani 1 1 d . . .
H3A H 0.5863 0.0082 0.3203 0.049 Uiso 1 1 calc R . .
C31A C 0.4958(4) 0.0055(3) 0.2511(3) 0.0428(18) Uani 1 1 d . . .
O32A O 0.4741(3) -0.0153(2) 0.2029(2) 0.0599(14) Uani 1 1 d . . .
O33A O 0.4447(3) 0.0364(3) 0.2893(2) 0.0620(15) Uani 1 1 d . . .
C34A C 0.3586(6) 0.0441(4) 0.2683(3) 0.088(3) Uani 1 1 d . . .
H34A H 0.3296 0.0775 0.2924 0.132 Uiso 1 1 calc R . .
H34B H 0.3288 0.0017 0.2716 0.132 Uiso 1 1 calc R . .
H34C H 0.3592 0.0583 0.2266 0.132 Uiso 1 1 calc R . .
N4A N 0.6151(3) -0.0704(3) 0.2679(2) 0.0470(15) Uani 1 1 d . . .
H4A H 0.5972 -0.0932 0.2372 0.056 Uiso 1 1 calc R . .
C5A C 0.6692(4) -0.0984(3) 0.3078(3) 0.0428(18) Uani 1 1 d . . .
O5A O 0.6966(3) -0.0688(2) 0.3537(2) 0.0609(14) Uani 1 1 d . . .
C6A C 0.6950(5) -0.1726(4) 0.2944(3) 0.053(2) Uani 1 1 d . . .
H6A H 0.6887 -0.1811 0.2508 0.063 Uiso 1 1 calc R . .
C61A C 0.6374(5) -0.2233(4) 0.3296(3) 0.059(2) Uani 1 1 d . . .
H61A H 0.6518 -0.2208 0.3729 0.071 Uiso 1 1 calc R . .
C62A C 0.5432(6) -0.2087(5) 0.3219(3) 0.106(3) Uani 1 1 d . . .
H62A H 0.5102 -0.2474 0.3340 0.128 Uiso 1 1 calc R . .
H62B H 0.5315 -0.1985 0.2801 0.128 Uiso 1 1 calc R . .
H62C H 0.5275 -0.1707 0.3467 0.128 Uiso 1 1 calc R . .
C63A C 0.6533(7) -0.2940(4) 0.3077(3) 0.115(4) Uani 1 1 d . . .
H63A H 0.6262 -0.3002 0.2689 0.138 Uiso 1 1 calc R . .
H63B H 0.6296 -0.3256 0.3363 0.138 Uiso 1 1 calc R . .
H63C H 0.7142 -0.3015 0.3039 0.138 Uiso 1 1 calc R . .
N7A N 0.7842(4) -0.1842(3) 0.3115(2) 0.0473(15) Uani 1 1 d . . .
H7A H 0.7950 -0.2071 0.3439 0.057 Uiso 1 1 calc R . .
C8A C 0.8504(5) -0.1602(4) 0.2784(3) 0.051(2) Uani 1 1 d . . .
O8A O 0.8366(3) -0.1291(2) 0.23020(18) 0.0499(13) Uani 1 1 d . . .
C9A C 0.9401(4) -0.1707(4) 0.3024(3) 0.050(2) Uani 1 1 d . . .
C93A C 0.9578(5) -0.2422(4) 0.3306(3) 0.065(2) Uani 1 1 d . . .
H93A H 0.9959 -0.2415 0.3655 0.078 Uiso 1 1 calc R . .
H93B H 0.9061 -0.2682 0.3388 0.078 Uiso 1 1 calc R . .
C92A C 1.0022(7) -0.2606(4) 0.2713(4) 0.105(3) Uani 1 1 d . . .
H92A H 0.9665 -0.2877 0.2445 0.126 Uiso 1 1 calc R . .
H92B H 1.0580 -0.2817 0.2771 0.126 Uiso 1 1 calc R . .
C91A C 1.0082(5) -0.1843(4) 0.2515(3) 0.069(2) Uani 1 1 d . . .
H91A H 1.0639 -0.1636 0.2587 0.083 Uiso 1 1 calc R . .
H91B H 0.9878 -0.1754 0.2106 0.083 Uiso 1 1 calc R . .
C10A C 0.9636(4) -0.1096(4) 0.3421(3) 0.0414(17) Uani 1 1 d . . .
O10A O 0.9734(3) -0.1168(2) 0.39744(18) 0.0588(14) Uani 1 1 d . . .
N11A N 0.9710(4) -0.0512(3) 0.3135(2) 0.0541(17) Uani 1 1 d . . .
H11A H 0.9683 -0.0514 0.2745 0.065 Uiso 1 1 calc R . .
C12A C 0.9829(4) 0.0117(4) 0.3430(3) 0.0466(18) Uani 1 1 d . . .
H12A H 0.9854 0.0064 0.3872 0.056 Uiso 1 1 calc R . .
C21A C 1.0718(7) 0.0382(5) 0.3162(6) 0.162(7) Uani 1 1 d D . .
H21A H 1.0720 0.0451 0.2722 0.195 Uiso 1 1 calc R . .
C23A C 1.0918(7) 0.0962(6) 0.3506(4) 0.169(6) Uani 1 1 d D . .
H23A H 1.1445 0.1156 0.3359 0.203 Uiso 1 1 calc R . .
H23B H 1.0985 0.0839 0.3925 0.203 Uiso 1 1 calc R . .
H23C H 1.0460 0.1286 0.3468 0.203 Uiso 1 1 calc R . .
C22A C 1.1420(7) -0.0130(6) 0.3400(7) 0.238(8) Uani 1 1 d D . .
H22A H 1.1341 -0.0560 0.3206 0.285 Uiso 1 1 calc R . .
H22B H 1.1364 -0.0182 0.3832 0.285 Uiso 1 1 calc R . .
H22C H 1.1984 0.0041 0.3307 0.285 Uiso 1 1 calc R . .
C13A C 0.9151(5) 0.0583(4) 0.3249(3) 0.0453(19) Uani 1 1 d . . .
O13A O 0.8869(3) 0.0598(2) 0.2719(2) 0.0713(16) Uani 1 1 d . . .
N14A N 0.8815(4) 0.1006(3) 0.3668(2) 0.0560(17) Uani 1 1 d . . .
H14A H 0.9064 0.1024 0.4017 0.067 Uiso 1 1 calc R . .
C15A C 0.8070(4) 0.1431(4) 0.3576(3) 0.0445(18) Uani 1 1 d . . .
H15A H 0.8027 0.1528 0.3141 0.053 Uiso 1 1 calc R . .
C51A C 0.8212(4) 0.2088(4) 0.3900(3) 0.0466(19) Uani 1 1 d . . .
O52A O 0.8329(3) 0.2113(2) 0.4439(2) 0.0681(16) Uani 1 1 d . . .
O53A O 0.8226(4) 0.2605(3) 0.3543(2) 0.0755(17) Uani 1 1 d . . .
C54A C 0.8354(6) 0.3251(4) 0.3835(3) 0.087(3) Uani 1 1 d . . .
H54A H 0.8143 0.3604 0.3576 0.130 Uiso 1 1 calc R . .
H54B H 0.8957 0.3318 0.3910 0.130 Uiso 1 1 calc R . .
H54C H 0.8046 0.3260 0.4213 0.130 Uiso 1 1 calc R . .
C16A C 0.7266(4) 0.1068(4) 0.3763(3) 0.059(2) Uani 1 1 d . . .
H16A H 0.7253 0.1048 0.4203 0.071 Uiso 1 1 calc R . .
H16B H 0.7301 0.0607 0.3615 0.071 Uiso 1 1 calc R . .
S17A S 0.62714(12) 0.14234(10) 0.35069(7) 0.0605(5) Uani 1 1 d . . .
S1B S 0.86915(12) 0.14610(10) 0.01501(8) 0.0594(5) Uani 1 1 d . . .
C2B C 0.7651(4) 0.1161(3) -0.0065(3) 0.0474(19) Uani 1 1 d . . .
H2B1 H 0.7620 0.1156 -0.0505 0.057 Uiso 1 1 calc R . .
H2B2 H 0.7595 0.0697 0.0073 0.057 Uiso 1 1 calc R . .
C3B C 0.6894(4) 0.1555(3) 0.0171(3) 0.0373(17) Uani 1 1 d . . .
H3B H 0.6988 0.1618 0.0608 0.045 Uiso 1 1 calc R . .
C31B C 0.6753(4) 0.2231(3) -0.0091(3) 0.0390(17) Uani 1 1 d . . .
O32B O 0.7017(3) 0.2407(2) -0.0592(2) 0.0548(13) Uani 1 1 d . . .
O33B O 0.6299(3) 0.2635(2) 0.02635(18) 0.0514(12) Uani 1 1 d . . .
C34B C 0.6069(5) 0.3278(4) 0.0032(3) 0.077(3) Uani 1 1 d . . .
H34D H 0.5666 0.3490 0.0303 0.116 Uiso 1 1 calc R . .
H34E H 0.5808 0.3225 -0.0361 0.116 Uiso 1 1 calc R . .
H34F H 0.6575 0.3554 -0.0003 0.116 Uiso 1 1 calc R . .
N4B N 0.6101(3) 0.1191(3) 0.0106(2) 0.0415(14) Uani 1 1 d . . .
H4B H 0.5845 0.1198 -0.0240 0.050 Uiso 1 1 calc R . .
C5B C 0.5733(4) 0.0831(3) 0.0569(3) 0.0373(17) Uani 1 1 d . . .
O5B O 0.6038(3) 0.0839(2) 0.10751(19) 0.0725(17) Uani 1 1 d . . .
C6B C 0.4916(4) 0.0495(4) 0.0412(3) 0.0482(19) Uani 1 1 d . . .
H6B H 0.4899 0.0441 -0.0030 0.058 Uiso 1 1 calc R . .
C61B C 0.4111(5) 0.0894(4) 0.0601(3) 0.065(2) Uani 1 1 d . . .
H61B H 0.4114 0.0913 0.1046 0.078 Uiso 1 1 calc R . .
C62B C 0.4130(5) 0.1604(4) 0.0382(3) 0.082(3) Uani 1 1 d . . .
H62D H 0.3643 0.1844 0.0543 0.123 Uiso 1 1 calc R . .
H62E H 0.4107 0.1609 -0.0053 0.123 Uiso 1 1 calc R . .
H62F H 0.4652 0.1817 0.0516 0.098 Uiso 1 1 calc R . .
C63B C 0.3291(5) 0.0553(5) 0.0422(4) 0.113(3) Uani 1 1 d . . .
H63D H 0.2812 0.0842 0.0514 0.170 Uiso 1 1 calc R . .
H63E H 0.3234 0.0136 0.0641 0.170 Uiso 1 1 calc R . .
H63F H 0.3300 0.0461 -0.0007 0.170 Uiso 1 1 calc R . .
N7B N 0.4902(3) -0.0189(3) 0.0686(2) 0.0443(14) Uani 1 1 d . . .
H7B H 0.4773 -0.0228 0.1065 0.053 Uiso 1 1 calc R . .
C8B C 0.5080(4) -0.0748(4) 0.0372(3) 0.0493(19) Uani 1 1 d . . .
O8B O 0.5238(3) -0.0755(2) -0.01876(19) 0.0711(16) Uani 1 1 d . . .
C9B C 0.5095(4) -0.1409(3) 0.0745(3) 0.0422(17) Uani 1 1 d . . .
C10B C 0.5905(5) -0.1448(3) 0.1093(3) 0.0421(17) Uani 1 1 d . . .
O10B O 0.5938(3) -0.1549(2) 0.16333(19) 0.0589(14) Uani 1 1 d . . .
N11B N 0.6618(4) -0.1463(3) 0.0737(2) 0.0543(16) Uani 1 1 d . . .
H11B H 0.6543 -0.1442 0.0351 0.065 Uiso 1 1 calc R . .
C12B C 0.7482(4) -0.1512(3) 0.0952(2) 0.0382(17) Uani 1 1 d . . .
H12B H 0.7473 -0.1518 0.1397 0.046 Uiso 1 1 calc R . .
C21B C 0.7923(4) -0.2165(3) 0.0725(2) 0.066(2) Uani 1 1 d D . .
H21B H 0.7993 -0.2136 0.0284 0.080 Uiso 1 1 calc R . .
C22B C 0.8814(4) -0.2219(3) 0.1015(2) 0.067(2) Uani 1 1 d D . .
H22D H 0.9138 -0.1818 0.0929 0.101 Uiso 1 1 calc R . .
H22E H 0.9110 -0.2605 0.0853 0.101 Uiso 1 1 calc R . .
H22F H 0.8753 -0.2270 0.1447 0.101 Uiso 1 1 calc R . .
C23B C 0.7390(5) -0.2776(4) 0.0870(3) 0.079(2) Uani 1 1 d D . .
H23D H 0.6827 -0.2726 0.0695 0.118 Uiso 1 1 calc R . .
H23E H 0.7339 -0.2823 0.1302 0.118 Uiso 1 1 calc R . .
H23F H 0.7663 -0.3171 0.0705 0.118 Uiso 1 1 calc R . .
C13B C 0.7940(4) -0.0887(4) 0.0745(3) 0.0470(19) Uani 1 1 d . . .
O13B O 0.7853(3) -0.0646(3) 0.02449(19) 0.0650(15) Uani 1 1 d . . .
N14B N 0.8495(4) -0.0593(3) 0.1158(2) 0.0520(16) Uani 1 1 d . . .
H14B H 0.8592 -0.0801 0.1494 0.062 Uiso 1 1 calc R . .
C15B C 0.8915(4) 0.0038(4) 0.1057(3) 0.050(2) Uani 1 1 d . . .
H15B H 0.8975 0.0090 0.0617 0.060 Uiso 1 1 calc R . .
C51B C 0.9817(5) 0.0033(4) 0.1319(4) 0.052(2) Uani 1 1 d . . .
O52B O 1.0053(3) -0.0355(2) 0.1716(2) 0.0621(14) Uani 1 1 d . . .
O53B O 1.0331(4) 0.0495(3) 0.1069(2) 0.0869(18) Uani 1 1 d . . .
C54B C 1.1177(5) 0.0543(5) 0.1299(4) 0.115(4) Uani 1 1 d . . .
H54D H 1.1476 0.0903 0.1096 0.173 Uiso 1 1 calc R . .
H54E H 1.1476 0.0125 0.1229 0.173 Uiso 1 1 calc R . .
H54F H 1.1156 0.0634 0.1727 0.173 Uiso 1 1 calc R . .
C16B C 0.8373(5) 0.0636(4) 0.1282(3) 0.071(2) Uani 1 1 d . . .
H16C H 0.8369 0.0616 0.1722 0.085 Uiso 1 1 calc R . .
H16D H 0.7785 0.0556 0.1150 0.085 Uiso 1 1 calc R . .
S17B S 0.86351(13) 0.14752(10) 0.10784(8) 0.0655(6) Uani 1 1 d . . .
C91B C 0.4217(4) -0.1525(4) 0.1119(3) 0.058(2) Uani 1 1 d . . .
H91C H 0.4293 -0.1785 0.1488 0.070 Uiso 1 1 calc R . .
H91D H 0.3900 -0.1112 0.1198 0.070 Uiso 1 1 calc R . .
C92B C 0.3861(5) -0.1934(4) 0.0591(3) 0.069(2) Uani 1 1 d . . .
H92C H 0.3594 -0.2356 0.0711 0.083 Uiso 1 1 calc R . .
H92D H 0.3491 -0.1678 0.0321 0.083 Uiso 1 1 calc R . .
C93B C 0.4776(5) -0.2009(3) 0.0366(3) 0.063(2) Uani 1 1 d . . .
H93C H 0.4832 -0.1936 -0.0068 0.076 Uiso 1 1 calc R . .
H93D H 0.5039 -0.2434 0.0482 0.076 Uiso 1 1 calc R . .
C91 C 0.4553(5) 0.0559(4) 0.4362(3) 0.063(2) Uani 1 1 d . . .
H91 H 0.4639 0.0772 0.3965 0.076 Uiso 1 1 calc R . .
Cl94 Cl 0.51703(13) -0.01585(10) 0.44018(8) 0.0698(6) Uani 1 1 d . . .
Cl92 Cl 0.48775(16) 0.11366(10) 0.49462(9) 0.0935(8) Uani 1 1 d . . .
Cl93 Cl 0.34503(15) 0.03840(13) 0.44607(13) 0.1163(9) Uani 1 1 d . . .
C81 C 0.7153(7) 0.3099(5) 0.1587(4) 0.123(4) Uani 1 1 d . . .
H81 H 0.6824 0.2706 0.1446 0.148 Uiso 1 1 calc R . .
Cl82 Cl 0.6481(2) 0.38501(18) 0.15246(15) 0.1638(13) Uani 1 1 d . . .
Cl83 Cl 0.8018(2) 0.32097(17) 0.11262(15) 0.1580(13) Uani 1 1 d . . .
Cl84 Cl 0.7423(3) 0.2984(2) 0.23431(14) 0.1854(16) Uani 1 1 d . . .

loop_
_atom_site_aniso_label
_atom_site_aniso_U_11
_atom_site_aniso_U_22
_atom_site_aniso_U_33
_atom_site_aniso_U_23
_atom_site_aniso_U_13
_atom_site_aniso_U_12
S1A 0.0627(13) 0.0734(15) 0.0540(12) 0.0133(11) -0.0136(11) -0.0087(12)
C2A 0.046(4) 0.074(5) 0.029(4) -0.004(4) -0.013(3) 0.020(4)
C3A 0.047(5) 0.057(5) 0.019(3) -0.005(3) 0.019(3) -0.017(4)
C31A 0.021(4) 0.063(5) 0.044(4) 0.014(4) -0.016(4) -0.012(4)
O32A 0.054(3) 0.088(4) 0.038(3) 0.006(3) -0.015(3) -0.012(3)
O33A 0.036(3) 0.096(4) 0.054(3) -0.009(3) 0.007(3) 0.021(3)
C34A 0.086(7) 0.123(8) 0.057(5) 0.005(5) 0.023(5) 0.019(6)
N4A 0.054(4) 0.064(4) 0.022(3) -0.015(3) -0.020(3) 0.019(3)
C5A 0.039(4) 0.054(5) 0.036(4) -0.013(4) 0.028(4) 0.003(4)
O5A 0.076(4) 0.059(3) 0.047(3) -0.018(3) -0.020(3) 0.008(3)
C6A 0.065(6) 0.068(6) 0.025(4) -0.010(4) -0.014(4) 0.003(5)
C61A 0.065(6) 0.057(6) 0.056(5) 0.001(4) -0.012(4) 0.008(5)
C62A 0.107(8) 0.144(9) 0.068(6) 0.001(6) -0.018(5) -0.049(7)
C63A 0.202(11) 0.059(6) 0.084(6) -0.011(5) -0.008(7) -0.003(7)
N7A 0.068(4) 0.042(4) 0.031(3) 0.012(3) -0.006(3) 0.000(3)
C8A 0.071(6) 0.048(5) 0.035(4) -0.010(4) 0.005(4) 0.018(5)
O8A 0.055(3) 0.069(3) 0.027(2) 0.007(2) -0.004(2) 0.007(3)
C9A 0.049(5) 0.075(6) 0.026(4) -0.007(4) 0.004(3) 0.028(4)
C93A 0.078(6) 0.071(6) 0.046(5) -0.009(4) -0.009(4) 0.027(5)
C92A 0.136(9) 0.080(7) 0.098(7) -0.028(6) -0.010(7) 0.052(7)
C91A 0.063(5) 0.099(7) 0.045(4) -0.021(4) 0.003(4) 0.040(5)
C10A 0.039(4) 0.044(5) 0.041(4) 0.002(4) -0.004(4) 0.020(4)
O10A 0.080(4) 0.077(4) 0.020(2) 0.004(2) -0.002(2) 0.008(3)
N11A 0.078(4) 0.059(5) 0.025(3) 0.014(3) 0.006(3) 0.032(4)
C12A 0.031(5) 0.052(5) 0.056(5) -0.002(4) -0.008(4) -0.005(4)
C21A 0.102(10) 0.100(9) 0.286(17) -0.119(10) -0.098(11) 0.044(8)
C23A 0.095(9) 0.307(19) 0.104(9) 0.009(11) 0.018(7) 0.044(11)
C22A 0.080(9) 0.198(14) 0.44(2) 0.028(16) 0.048(13) -0.024(10)
C13A 0.068(5) 0.042(5) 0.026(4) 0.003(4) -0.014(4) -0.017(4)
O13A 0.112(5) 0.067(3) 0.035(3) -0.009(3) -0.019(3) 0.031(3)
N14A 0.073(5) 0.076(4) 0.018(3) -0.007(3) 0.001(3) 0.004(4)
C15A 0.043(5) 0.060(5) 0.030(4) 0.011(4) -0.006(3) 0.024(4)
C51A 0.042(4) 0.051(5) 0.047(5) -0.005(5) -0.005(4) 0.008(4)
O52A 0.111(4) 0.065(3) 0.028(3) -0.008(3) -0.016(3) 0.003(3)
O53A 0.136(5) 0.052(3) 0.039(3) -0.001(3) -0.023(3) -0.029(3)
C54A 0.138(8) 0.063(6) 0.059(5) 0.016(5) -0.030(5) -0.032(6)
C16A 0.073(6) 0.070(6) 0.034(4) 0.001(4) 0.004(4) -0.022(5)
S17A 0.0673(13) 0.0654(13) 0.0488(11) -0.0049(10) -0.0037(10) -0.0045(12)
S1B 0.0488(12) 0.0592(13) 0.0702(13) 0.0176(11) 0.0086(10) 0.0028(11)
C2B 0.066(5) 0.040(4) 0.036(4) 0.013(3) 0.024(4) 0.013(4)
C3B 0.031(4) 0.054(5) 0.027(4) -0.003(4) -0.010(3) -0.015(4)
C31B 0.034(4) 0.043(5) 0.040(4) 0.011(4) -0.020(4) -0.006(4)
O32B 0.084(4) 0.046(3) 0.034(3) 0.001(2) 0.002(3) 0.006(3)
O33B 0.062(3) 0.043(3) 0.049(3) 0.003(2) 0.017(3) 0.019(3)
C34B 0.090(7) 0.070(6) 0.072(5) -0.007(5) 0.013(5) 0.030(5)
N4B 0.037(4) 0.064(4) 0.023(3) 0.006(3) -0.013(3) -0.004(3)
C5B 0.020(4) 0.057(5) 0.035(4) -0.008(4) -0.003(3) -0.007(3)
O5B 0.084(4) 0.097(4) 0.036(3) 0.019(3) -0.030(3) -0.035(3)
C6B 0.053(5) 0.071(5) 0.021(3) 0.015(3) 0.003(3) -0.006(5)
C61B 0.055(6) 0.078(6) 0.061(5) 0.000(5) 0.022(4) 0.004(5)
C62B 0.106(7) 0.069(7) 0.072(6) 0.020(5) 0.028(5) 0.024(5)
C63B 0.051(6) 0.130(9) 0.159(10) 0.016(7) 0.016(6) 0.010(6)
N7B 0.061(4) 0.048(4) 0.024(3) 0.000(3) 0.005(3) -0.008(3)
C8B 0.019(4) 0.065(6) 0.064(5) -0.012(5) -0.002(4) -0.011(4)
O8B 0.120(5) 0.069(4) 0.024(3) 0.000(3) 0.021(3) 0.016(3)
C9B 0.061(5) 0.034(4) 0.032(4) 0.004(3) 0.005(4) -0.011(4)
C10B 0.055(5) 0.037(4) 0.034(4) -0.008(4) -0.002(4) -0.001(4)
O10B 0.074(3) 0.083(4) 0.020(2) 0.002(3) -0.013(2) 0.000(3)
N11B 0.073(5) 0.070(4) 0.020(3) -0.006(3) -0.013(3) -0.005(4)
C12B 0.048(4) 0.047(5) 0.020(3) 0.023(3) -0.011(3) -0.012(4)
C21B 0.085(7) 0.075(7) 0.040(5) -0.008(4) 0.002(5) 0.001(6)
C22B 0.089(7) 0.061(5) 0.053(5) -0.007(4) 0.016(5) 0.005(5)
C23B 0.089(6) 0.047(6) 0.100(6) -0.011(5) -0.005(5) -0.002(5)
C13B 0.036(5) 0.067(6) 0.038(4) 0.002(4) -0.006(4) 0.011(4)
O13B 0.078(4) 0.086(4) 0.030(3) 0.018(3) -0.014(3) -0.020(3)
N14B 0.079(5) 0.052(4) 0.025(3) 0.017(3) 0.008(3) -0.013(4)
C15B 0.043(5) 0.079(6) 0.027(4) 0.020(4) 0.019(3) 0.019(5)
C51B 0.039(5) 0.049(6) 0.068(5) -0.011(4) 0.017(5) 0.009(4)
O52B 0.066(4) 0.059(3) 0.061(3) 0.008(3) -0.011(3) -0.002(3)
O53B 0.061(4) 0.116(5) 0.083(4) 0.047(4) -0.019(3) -0.035(4)
C54B 0.033(5) 0.155(9) 0.156(8) 0.091(7) -0.026(6) -0.041(6)
C16B 0.073(6) 0.104(7) 0.036(4) -0.011(4) -0.002(4) 0.020(5)
S17B 0.0611(14) 0.0635(14) 0.0719(14) -0.0180(12) -0.0232(11) 0.0007(13)
C91B 0.057(5) 0.063(5) 0.056(5) 0.014(4) 0.005(4) -0.023(4)
C92B 0.058(6) 0.071(6) 0.078(5) -0.010(5) -0.034(5) -0.026(5)
C93B 0.088(7) 0.045(5) 0.057(5) -0.004(4) -0.031(5) -0.010(5)
C91 0.088(6) 0.067(5) 0.036(4) 0.006(4) -0.006(4) -0.009(5)
Cl94 0.0839(15) 0.0675(14) 0.0581(12) -0.0077(11) -0.0026(12) 0.0033(12)
Cl92 0.139(2) 0.0715(14) 0.0702(14) -0.0189(12) -0.0029(14) -0.0021(15)
Cl93 0.0678(17) 0.124(2) 0.157(2) -0.0037(19) 0.0133(16) -0.0078(15)
C81 0.165(11) 0.133(10) 0.071(7) 0.037(6) -0.015(7) -0.002(8)
Cl82 0.155(3) 0.168(3) 0.168(3) -0.013(3) -0.005(2) 0.026(3)
Cl83 0.155(3) 0.165(3) 0.155(3) 0.009(2) 0.023(2) 0.005(2)
Cl84 0.227(4) 0.198(4) 0.130(3) 0.054(3) -0.043(3) -0.074(3)

loop_
_atom_type_symbol
_atom_type_description
_atom_type_scat_dispersion_real
_atom_type_scat_dispersion_imag
_atom_type_scat_source
C C 0.0033 0.0016 'International Tables Vol C Tables 4.2.6.8 and 6.1.1.4'
H H 0.0000 0.0000 'International Tables Vol C Tables 4.2.6.8 and 6.1.1.4'
N N 0.0061 0.0033 'International Tables Vol C Tables 4.2.6.8 and 6.1.1.4'
O O 0.0106 0.0060 'International Tables Vol C Tables 4.2.6.8 and 6.1.1.4'
S S 0.1246 0.1234 'International Tables Vol C Tables 4.2.6.8 and 6.1.1.4'
Cl Cl 0.1484 0.1585 'International Tables Vol C Tables 4.2.6.8 and 6.1.1.4'

loop_
_geom_angle_atom_site_label_1
_geom_angle_atom_site_label_2
_geom_angle_atom_site_label_3
_geom_angle
_geom_angle_site_symmetry_1
_geom_angle_site_symmetry_3
_geom_angle_publ_flag
C2A S1A S17A 103.3(2) . . ?
C3A C2A S1A 117.6(4) . . ?
N4A C3A C2A 109.6(5) . . ?
N4A C3A C31A 108.8(5) . . ?
C2A C3A C31A 110.7(5) . . ?
O32A C31A O33A 124.4(6) . . ?
O32A C31A C3A 124.0(7) . . ?
O33A C31A C3A 111.6(6) . . ?
C31A O33A C34A 114.2(5) . . ?
C5A N4A C3A 119.5(5) . . ?
O5A C5A N4A 123.7(6) . . ?
O5A C5A C6A 120.8(7) . . ?
N4A C5A C6A 115.5(6) . . ?
N7A C6A C61A 108.5(6) . . ?
N7A C6A C5A 110.2(6) . . ?
C61A C6A C5A 111.7(6) . . ?
C62A C61A C63A 107.7(7) . . ?
C62A C61A C6A 112.4(6) . . ?
C63A C61A C6A 110.4(6) . . ?
C8A N7A C6A 122.1(6) . . ?
O8A C8A N7A 120.3(7) . . ?
O8A C8A C9A 121.8(7) . . ?
N7A C8A C9A 117.9(6) . . ?
C8A C9A C10A 108.3(5) . . ?
C8A C9A C91A 113.4(6) . . ?
C10A C9A C91A 112.5(6) . . ?
C8A C9A C93A 115.1(6) . . ?
C10A C9A C93A 116.2(6) . . ?
C93A C9A C91A 90.6(5) . . ?
C92A C93A C9A 87.5(5) . . ?
C91A C92A C93A 92.0(6) . . ?
C9A C91A C92A 85.8(6) . . ?
O10A C10A N11A 124.0(6) . . ?
O10A C10A C9A 120.1(6) . . ?
N11A C10A C9A 115.9(6) . . ?
C10A N11A C12A 124.1(6) . . ?
N11A C12A C13A 109.7(6) . . ?
N11A C12A C21A 103.5(6) . . ?
C13A C12A C21A 108.5(6) . . ?
C22A C21A C23A 101.1(9) . . ?
C23A C21A C12A 105.1(10) . . ?
C22A C21A C12A 105.4(10) . . ?
O13A C13A N14A 119.3(7) . . ?
O13A C13A C12A 121.6(7) . . ?
N14A C13A C12A 119.0(6) . . ?
C13A N14A C15A 125.0(5) . . ?
N14A C15A C16A 110.4(6) . . ?
N14A C15A C51A 108.7(5) . . ?
C16A C15A C51A 114.0(6) . . ?
O52A C51A O53A 124.6(7) . . ?
O52A C51A C15A 121.8(7) . . ?
O53A C51A C15A 113.5(6) . . ?
C51A O53A C54A 115.6(5) . . ?
C15A C16A S17A 116.4(5) . . ?
C16A S17A S1A 103.8(2) . . ?
C2B S1B S17B 103.3(2) . . ?
C3B C2B S1B 116.3(4) . . ?
N4B C3B C31B 106.8(5) . . ?
N4B C3B C2B 112.0(5) . . ?
C31B C3B C2B 116.9(5) . . ?
O32B C31B O33B 122.5(6) . . ?
O32B C31B C3B 124.0(7) . . ?
O33B C31B C3B 113.5(6) . . ?
C31B O33B C34B 117.8(5) . . ?
C5B N4B C3B 123.1(5) . . ?
O5B C5B N4B 121.0(6) . . ?
O5B C5B C6B 123.9(6) . . ?
N4B C5B C6B 114.8(5) . . ?
C5B C6B N7B 109.2(5) . . ?
C5B C6B C61B 113.8(6) . . ?
N7B C6B C61B 110.3(5) . . ?
C62B C61B C63B 111.0(7) . . ?
C62B C61B C6B 112.4(6) . . ?
C63B C61B C6B 112.9(6) . . ?
C8B N7B C6B 122.9(5) . . ?
O8B C8B N7B 124.0(7) . . ?
O8B C8B C9B 120.6(6) . . ?
N7B C8B C9B 115.4(6) . . ?
C10B C9B C93B 121.2(6) . . ?
C10B C9B C8B 109.5(5) . . ?
C93B C9B C8B 111.1(5) . . ?
C10B C9B C91B 116.8(5) . . ?
C93B C9B C91B 84.0(5) . . ?
C8B C9B C91B 112.3(5) . . ?
O10B C10B N11B 122.1(6) . . ?
O10B C10B C9B 123.7(6) . . ?
N11B C10B C9B 113.5(6) . . ?
C10B N11B C12B 125.3(5) . . ?
N11B C12B C13B 106.9(5) . . ?
N11B C12B C21B 111.5(5) . . ?
C13B C12B C21B 112.5(5) . . ?
C23B C21B C22B 110.7(4) . . ?
C23B C21B C12B 111.2(5) . . ?
C22B C21B C12B 109.0(3) . . ?
O13B C13B N14B 120.2(7) . . ?
O13B C13B C12B 123.4(6) . . ?
N14B C13B C12B 116.4(6) . . ?
C13B N14B C15B 123.5(5) . . ?
N14B C15B C51B 110.9(6) . . ?
N14B C15B C16B 112.0(5) . . ?
C51B C15B C16B 112.9(6) . . ?
O52B C51B O53B 123.2(7) . . ?
O52B C51B C15B 123.7(7) . . ?
O53B C51B C15B 113.1(7) . . ?
C51B O53B C54B 117.1(6) . . ?
C15B C16B S17B 121.1(5) . . ?
C16B S17B S1B 104.5(2) . . ?
C92B C91B C9B 89.6(5) . . ?
C93B C92B C91B 87.8(5) . . ?
C92B C93B C9B 92.7(5) . . ?
Cl94 C91 Cl93 112.0(4) . . ?
Cl94 C91 Cl92 109.5(4) . . ?
Cl93 C91 Cl92 108.0(4) . . ?
Cl83 C81 Cl84 113.6(6) . . ?
Cl83 C81 Cl82 107.6(5) . . ?
Cl84 C81 Cl82 108.6(6) . . ?

loop_
_geom_bond_atom_site_label_1
_geom_bond_atom_site_label_2
_geom_bond_distance
_geom_bond_site_symmetry_2
_geom_bond_publ_flag
S1A C2A 1.804(7) . ?
S1A S17A 2.052(2) . ?
C2A C3A 1.513(8) . ?
C3A N4A 1.436(7) . ?
C3A C31A 1.532(8) . ?
C31A O32A 1.188(7) . ?
C31A O33A 1.309(8) . ?
O33A C34A 1.423(8) . ?
N4A C5A 1.336(8) . ?
C5A O5A 1.243(7) . ?
C5A C6A 1.551(9) . ?
C6A N7A 1.453(8) . ?
C6A C61A 1.550(9) . ?
C61A C62A 1.500(10) . ?
C61A C63A 1.501(9) . ?
N7A C8A 1.347(8) . ?
C8A O8A 1.246(7) . ?
C8A C9A 1.502(9) . ?
C9A C10A 1.536(9) . ?
C9A C91A 1.565(8) . ?
C9A C93A 1.570(9) . ?
C93A C92A 1.521(9) . ?
C92A C91A 1.575(10) . ?
C10A O10A 1.235(7) . ?
C10A N11A 1.323(7) . ?
N11A C12A 1.415(7) . ?
C12A C13A 1.455(9) . ?
C12A C21A 1.589(14) . ?
C21A C23A 1.410(11) . ?
C21A C22A 1.577(12) . ?
C13A O13A 1.247(6) . ?
C13A N14A 1.351(7) . ?
N14A C15A 1.444(7) . ?
C15A C16A 1.497(8) . ?
C15A C51A 1.500(9) . ?
C51A O52A 1.202(7) . ?
C51A O53A 1.290(7) . ?
O53A C54A 1.445(8) . ?
C16A S17A 1.787(7) . ?
S1B C2B 1.785(7) . ?
S1B S17B 2.046(3) . ?
C2B C3B 1.502(8) . ?
C3B N4B 1.434(7) . ?
C3B C31B 1.474(8) . ?
C31B O32B 1.229(7) . ?
C31B O33B 1.320(7) . ?
O33B C34B 1.416(7) . ?
N4B C5B 1.368(7) . ?
C5B O5B 1.212(6) . ?
C5B C6B 1.473(8) . ?
C6B N7B 1.484(8) . ?
C6B C61B 1.536(9) . ?
C61B C62B 1.486(9) . ?
C61B C63B 1.494(10) . ?
N7B C8B 1.332(8) . ?
C8B O8B 1.257(7) . ?
C8B C9B 1.545(9) . ?
C9B C10B 1.474(8) . ?
C9B C93B 1.534(8) . ?
C9B C91B 1.607(8) . ?
C10B O10B 1.208(6) . ?
C10B N11B 1.355(7) . ?
N11B C12B 1.424(7) . ?
C12B C13B 1.498(9) . ?
C12B C21B 1.545(8) . ?
C21B C23B 1.499(7) . ?
C21B C22B 1.527(8) . ?
C13B O13B 1.209(7) . ?
C13B N14B 1.381(7) . ?
N14B C15B 1.426(8) . ?
C15B C51B 1.513(9) . ?
C15B C16B 1.535(9) . ?
C51B O52B 1.219(8) . ?
C51B O53B 1.333(8) . ?
O53B C54B 1.411(8) . ?
C16B S17B 1.768(8) . ?
C91B C92B 1.519(8) . ?
C92B C93B 1.511(9) . ?
C91 Cl94 1.715(7) . ?
C91 Cl93 1.759(7) . ?
C91 Cl92 1.794(7) . ?
C81 Cl83 1.696(10) . ?
C81 Cl84 1.733(9) . ?
C81 Cl82 1.821(10) . ?

loop_
_geom_torsion_atom_site_label_1
_geom_torsion_atom_site_label_2
_geom_torsion_atom_site_label_3
_geom_torsion_atom_site_label_4
_geom_torsion
_geom_torsion_site_symmetry_1
_geom_torsion_site_symmetry_2
_geom_torsion_site_symmetry_3
_geom_torsion_site_symmetry_4
_geom_torsion_publ_flag
S17A S1A C2A C3A 49.8(5) . . . . ?
S1A C2A C3A N4A -172.3(4) . . . . ?
S1A C2A C3A C31A 67.7(6) . . . . ?
N4A C3A C31A O32A -46.3(8) . . . . ?
C2A C3A C31A O32A 74.1(8) . . . . ?
N4A C3A C31A O33A 132.3(5) . . . . ?
C2A C3A C31A O33A -107.2(6) . . . . ?
O32A C31A O33A C34A -0.6(10) . . . . ?
C3A C31A O33A C34A -179.3(6) . . . . ?
C2A C3A N4A C5A 89.9(6) . . . . ?
C31A C3A N4A C5A -148.9(5) . . . . ?
C3A N4A C5A O5A 1.2(9) . . . . ?
C3A N4A C5A C6A 179.5(5) . . . . ?
O5A C5A C6A N7A -37.4(8) . . . . ?
N4A C5A C6A N7A 144.1(6) . . . . ?
O5A C5A C6A C61A 83.3(8) . . . . ?
N4A C5A C6A C61A -95.2(6) . . . . ?
N7A C6A C61A C62A 171.7(6) . . . . ?
C5A C6A C61A C62A 50.0(8) . . . . ?
N7A C6A C61A C63A -68.2(7) . . . . ?
C5A C6A C61A C63A 170.2(6) . . . . ?
C61A C6A N7A C8A 163.3(6) . . . . ?
C5A C6A N7A C8A -74.1(7) . . . . ?
C6A N7A C8A O8A -2.6(9) . . . . ?
C6A N7A C8A C9A 175.6(6) . . . . ?
O8A C8A C9A C10A 88.0(7) . . . . ?
N7A C8A C9A C10A -90.2(7) . . . . ?
O8A C8A C9A C91A -37.6(9) . . . . ?
N7A C8A C9A C91A 144.2(6) . . . . ?
O8A C8A C9A C93A -140.0(6) . . . . ?
N7A C8A C9A C93A 41.8(8) . . . . ?
C8A C9A C93A C92A 100.8(7) . . . . ?
C10A C9A C93A C92A -131.1(6) . . . . ?
C91A C9A C93A C92A -15.5(6) . . . . ?
C9A C93A C92A C91A 15.4(6) . . . . ?
C8A C9A C91A C92A -102.8(7) . . . . ?
C10A C9A C91A C92A 133.9(6) . . . . ?
C93A C9A C91A C92A 15.0(6) . . . . ?
C93A C92A C91A C9A -15.5(6) . . . . ?
C8A C9A C10A O10A 112.8(7) . . . . ?
C91A C9A C10A O10A -121.0(7) . . . . ?
C93A C9A C10A O10A -18.6(9) . . . . ?
C8A C9A C10A N11A -66.2(7) . . . . ?
C91A C9A C10A N11A 59.9(8) . . . . ?
C93A C9A C10A N11A 162.4(6) . . . . ?
O10A C10A N11A C12A -6.2(10) . . . . ?
C9A C10A N11A C12A 172.8(6) . . . . ?
C10A N11A C12A C13A -123.8(7) . . . . ?
C10A N11A C12A C21A 120.5(8) . . . . ?
N11A C12A C21A C23A -172.2(8) . . . . ?
C13A C12A C21A C23A 71.3(10) . . . . ?
N11A C12A C21A C22A -65.9(10) . . . . ?
C13A C12A C21A C22A 177.6(8) . . . . ?
N11A C12A C13A O13A -37.9(9) . . . . ?
C21A C12A C13A O13A 74.5(9) . . . . ?
N11A C12A C13A N14A 141.5(6) . . . . ?
C21A C12A C13A N14A -106.1(8) . . . . ?
O13A C13A N14A C15A 7.8(10) . . . . ?
C12A C13A N14A C15A -171.6(6) . . . . ?
C13A N14A C15A C16A 90.9(7) . . . . ?
C13A N14A C15A C51A -143.3(6) . . . . ?
N14A C15A C51A O52A -59.7(8) . . . . ?
C16A C15A C51A O52A 63.9(8) . . . . ?
N14A C15A C51A O53A 117.8(6) . . . . ?
C16A C15A C51A O53A -118.5(6) . . . . ?
O52A C51A O53A C54A -3.0(10) . . . . ?
C15A C51A O53A C54A 179.5(6) . . . . ?
N14A C15A C16A S17A -164.7(4) . . . . ?
C51A C15A C16A S17A 72.6(7) . . . . ?
C15A C16A S17A S1A 63.2(5) . . . . ?
C2A S1A S17A C16A 58.3(3) . . . . ?
S17B S1B C2B C3B 55.9(5) . . . . ?
S1B C2B C3B N4B -165.5(4) . . . . ?
S1B C2B C3B C31B 70.8(6) . . . . ?
N4B C3B C31B O32B -102.9(7) . . . . ?
C2B C3B C31B O32B 23.5(8) . . . . ?
N4B C3B C31B O33B 76.2(6) . . . . ?
C2B C3B C31B O33B -157.4(5) . . . . ?
O32B C31B O33B C34B 4.1(9) . . . . ?
C3B C31B O33B C34B -175.0(5) . . . . ?
C31B C3B N4B C5B -132.6(6) . . . . ?
C2B C3B N4B C5B 98.1(6) . . . . ?
C3B N4B C5B O5B 4.8(9) . . . . ?
C3B N4B C5B C6B 179.7(6) . . . . ?
O5B C5B C6B N7B -46.3(8) . . . . ?
N4B C5B C6B N7B 138.9(5) . . . . ?
O5B C5B C6B C61B 77.5(8) . . . . ?
N4B C5B C6B C61B -97.3(6) . . . . ?
C5B C6B C61B C62B 51.8(8) . . . . ?
N7B C6B C61B C62B 175.0(6) . . . . ?
C5B C6B C61B C63B 178.3(7) . . . . ?
N7B C6B C61B C63B -58.5(8) . . . . ?
C5B C6B N7B C8B -100.1(7) . . . . ?
C61B C6B N7B C8B 134.0(6) . . . . ?
C6B N7B C8B O8B -3.3(10) . . . . ?
C6B N7B C8B C9B 175.9(5) . . . . ?
O8B C8B C9B C10B 102.2(7) . . . . ?
N7B C8B C9B C10B -76.9(7) . . . . ?
O8B C8B C9B C93B -34.2(8) . . . . ?
N7B C8B C9B C93B 146.6(6) . . . . ?
O8B C8B C9B C91B -126.4(6) . . . . ?
N7B C8B C9B C91B 54.5(7) . . . . ?
C93B C9B C10B O10B -100.9(8) . . . . ?
C8B C9B C10B O10B 127.7(7) . . . . ?
C91B C9B C10B O10B -1.3(10) . . . . ?
C93B C9B C10B N11B 69.5(8) . . . . ?
C8B C9B C10B N11B -61.9(7) . . . . ?
C91B C9B C10B N11B 169.1(6) . . . . ?
O10B C10B N11B C12B -8.3(11) . . . . ?
C9B C10B N11B C12B -178.8(6) . . . . ?
C10B N11B C12B C13B -118.8(7) . . . . ?
C10B N11B C12B C21B 117.9(7) . . . . ?
N11B C12B C21B C23B -52.6(6) . . . . ?
C13B C12B C21B C23B -172.7(5) . . . . ?
N11B C12B C21B C22B -174.9(3) . . . . ?
C13B C12B C21B C22B 65.0(5) . . . . ?
N11B C12B C13B O13B -42.0(8) . . . . ?
C21B C12B C13B O13B 80.7(8) . . . . ?
N11B C12B C13B N14B 139.0(6) . . . . ?
C21B C12B C13B N14B -98.3(6) . . . . ?
O13B C13B N14B C15B 7.4(10) . . . . ?
C12B C13B N14B C15B -173.6(6) . . . . ?
C13B N14B C15B C51B -143.6(6) . . . . ?
C13B N14B C15B C16B 89.2(7) . . . . ?
N14B C15B C51B O52B -21.4(9) . . . . ?
C16B C15B C51B O52B 105.3(8) . . . . ?
N14B C15B C51B O53B 158.4(5) . . . . ?
C16B C15B C51B O53B -74.9(7) . . . . ?
O52B C51B O53B C54B -2.3(11) . . . . ?
C15B C51B O53B C54B 177.9(7) . . . . ?
N14B C15B C16B S17B -167.2(5) . . . . ?
C51B C15B C16B S17B 66.8(7) . . . . ?
C15B C16B S17B S1B 54.1(6) . . . . ?
C2B S1B S17B C16B 57.1(3) . . . . ?
C10B C9B C91B C92B -139.8(6) . . . . ?
C93B C9B C91B C92B -17.8(5) . . . . ?
C8B C9B C91B C92B 92.6(6) . . . . ?
C9B C91B C92B C93B 18.0(5) . . . . ?
C91B C92B C93B C9B -18.9(5) . . . . ?
C10B C9B C93B C92B 135.7(6) . . . . ?
C8B C9B C93B C92B -93.7(6) . . . . ?
C91B C9B C93B C92B 18.0(5) . . . . ?
